data_7107434
loop_
_publ_author_name
'Gojko Buncic'
'Zhiguang Xiao'
'Simon C. Drew'
'Jonathan M. White'
'Anthony G. Wedd'
'Paul S. Donnelly'

_publ_section_title
;
 Copper complexes of a novel non-innocent quadridentate ligand
;
_journal_name_full Chem.Commun.
_journal_page_first 2570
_journal_paper_doi 10.1039/c2cc16658e
_journal_volume 48
_journal_year 2012
_chemical_formula_sum 'C20 H22 B Cu F4 N4'
_chemical_formula_weight 468.77
_chemical_name_systematic
;
?
;
_space_group_IT_number 61
_symmetry_cell_setting orthorhombic
_symmetry_space_group_name_Hall '-P 2ac 2ab'
_symmetry_space_group_name_H-M 'P b c a'
_atom_sites_solution_hydrogens geom
_atom_sites_solution_primary direct
_atom_sites_solution_secondary difmap
_audit_creation_method SHELXL-97
_cell_angle_alpha 90.00
_cell_angle_beta 90.00
_cell_angle_gamma 90.00
_cell_formula_units_Z 8
_cell_length_a 15.8810(3)
_cell_length_b 14.7548(3)
_cell_length_c 17.2786(3)
_cell_measurement_reflns_used 18327
_cell_measurement_temperature 130(2)
_cell_measurement_theta_max 73.1771
_cell_measurement_theta_min 3.7773
_cell_volume 4048.74(13)
_computing_cell_refinement
;
CrysAlisPro, Oxford Diffraction Ltd.,
Version 1.171.33.55 (release 05-01-2010 CrysAlis171 .NET)
(compiled Jan 5 2010,16:28:46)
;
_computing_data_collection
;
CrysAlisPro, Oxford Diffraction Ltd.,
Version 1.171.33.55 (release 05-01-2010 CrysAlis171 .NET)
(compiled Jan 5 2010,16:28:46)
;
_computing_data_reduction
;
CrysAlisPro, Oxford Diffraction Ltd.,
Version 1.171.33.55 (release 05-01-2010 CrysAlis171 .NET)
(compiled Jan 5 2010,16:28:46)
;
_computing_structure_refinement 'SHELXL-97 (Sheldrick, 1997)'
_diffrn_ambient_temperature 130(2)
_diffrn_measured_fraction_theta_full 0.999
_diffrn_measured_fraction_theta_max 0.999
_diffrn_measurement_device_type 'Xcalibur, Sapphire3'
_diffrn_measurement_method '\w scans'
_diffrn_radiation_monochromator graphite
_diffrn_radiation_source 'Enhance (Cu) X-ray Source'
_diffrn_radiation_type CuK\a
_diffrn_radiation_wavelength 1.54184
_diffrn_reflns_av_R_equivalents 0.0271
_diffrn_reflns_av_sigmaI/netI 0.0129
_diffrn_reflns_limit_h_max 19
_diffrn_reflns_limit_h_min -17
_diffrn_reflns_limit_k_max 17
_diffrn_reflns_limit_k_min -17
_diffrn_reflns_limit_l_max 20
_diffrn_reflns_limit_l_min -20
_diffrn_reflns_number 27842
_diffrn_reflns_theta_full 67.48
_diffrn_reflns_theta_max 67.48
_diffrn_reflns_theta_min 4.83
_exptl_absorpt_coefficient_mu 1.977
_exptl_absorpt_correction_T_max 0.601
_exptl_absorpt_correction_T_min 0.517
_exptl_absorpt_correction_type gaussian
_exptl_absorpt_process_details
;
CrysAlisPro, Oxford Diffraction Ltd.,
Version 1.171.33.55 (release 05-01-2010 CrysAlis171 .NET)
(compiled Jan 5 2010,16:28:46)
Numerical absorption correction based on gaussian integration over
a multifaceted crystal model
;
_exptl_crystal_colour green
_exptl_crystal_density_diffrn 1.538
_exptl_crystal_density_method 'not measured'
_exptl_crystal_description block
_exptl_crystal_F_000 1920
_exptl_crystal_size_max 0.4501
_exptl_crystal_size_mid 0.4000
_exptl_crystal_size_min 0.3343
_refine_diff_density_max 0.878
_refine_diff_density_min -0.511
_refine_diff_density_rms 0.060
_refine_ls_extinction_coef 0.00029(9)
_refine_ls_extinction_expression Fc^*^=kFc[1+0.001xFc^2^\l^3^/sin(2\q)]^-1/4^
_refine_ls_extinction_method SHELXL
_refine_ls_goodness_of_fit_ref 1.025
_refine_ls_hydrogen_treatment constr
_refine_ls_matrix_type full
_refine_ls_number_parameters 338
_refine_ls_number_reflns 3638
_refine_ls_number_restraints 75
_refine_ls_restrained_S_all 1.266
_refine_ls_R_factor_all 0.0487
_refine_ls_R_factor_gt 0.0453
_refine_ls_shift/su_max 0.001
_refine_ls_shift/su_mean 0.000
_refine_ls_structure_factor_coef Fsqd
_refine_ls_weighting_details 'calc w=1/[\s^2^(Fo^2^)+(0.0679P)^2^+5.0599P] where P=(Fo^2^+2Fc^2^)/3'
_refine_ls_weighting_scheme calc
_refine_ls_wR_factor_gt 0.1218
_refine_ls_wR_factor_ref 0.1243
_reflns_number_gt 3315
_reflns_number_total 3638
_reflns_threshold_expression >2sigma(I)
_cod_data_source_file c2cc16658e.txt
_cod_data_source_block jmwpd146
_cod_database_code 7107434

loop_
_symmetry_equiv_pos_as_xyz
'x, y, z'
'-x+1/2, -y, z+1/2'
'x+1/2, -y+1/2, -z'
'-x, y+1/2, -z+1/2'
'-x, -y, -z'
'x-1/2, y, -z-1/2'
'-x-1/2, y-1/2, z'
'x, -y-1/2, z-1/2'

loop_
_atom_site_label
_atom_site_type_symbol
_atom_site_fract_x
_atom_site_fract_y
_atom_site_fract_z
_atom_site_U_iso_or_equiv
_atom_site_adp_type
_atom_site_occupancy
_atom_site_symmetry_multiplicity
_atom_site_calc_flag
_atom_site_refinement_flags
_atom_site_disorder_assembly
_atom_site_disorder_group
C1 C 1.1085(2) 0.2718(2) 0.44612(19) 0.0343(7) Uani 1 1 d . A .
C6 C 1.0343(2) 0.2586(2) 0.4041(2) 0.0397(8) Uani 1 1 d . . .
C5 C 1.0361(3) 0.2647(2) 0.3240(2) 0.0479(9) Uani 1 1 d . A .
H5 H 0.9869 0.2550 0.2959 0.057 Uiso 1 1 calc R . .
C4 C 1.1100(3) 0.2851(2) 0.2852(2) 0.0493(10) Uani 1 1 d . . .
H4 H 1.1104 0.2887 0.2315 0.059 Uiso 1 1 calc R A .
C3 C 1.1833(3) 0.3000(3) 0.3266(2) 0.0508(10) Uani 1 1 d . A .
H3 H 1.2329 0.3147 0.3010 0.061 Uiso 1 1 calc R . .
C2 C 1.1821(2) 0.2928(2) 0.4067(2) 0.0421(8) Uani 1 1 d . . .
H2 H 1.2315 0.3023 0.4345 0.051 Uiso 1 1 calc R A .
C14 C 1.1249(2) 0.3524(2) 0.5692(2) 0.0378(7) Uani 1 1 d . A .
H14A H 1.1752 0.3787 0.5466 0.045 Uiso 1 1 calc R . .
H14B H 1.1361 0.3410 0.6235 0.045 Uiso 1 1 calc R . .
C15 C 1.0526(2) 0.4198(2) 0.56228(19) 0.0384(8) Uani 1 1 d . . .
H15A H 1.0755 0.4805 0.5674 0.046 Uiso 1 1 calc R . .
H15B H 1.0290 0.4148 0.5107 0.046 Uiso 1 1 calc R . .
C16 C 0.9824(2) 0.4090(2) 0.62000(19) 0.0349(7) Uani 1 1 d . A .
C17 C 0.9528(3) 0.4823(2) 0.6628(2) 0.0498(9) Uani 1 1 d . . .
H17 H 0.9773 0.5391 0.6566 0.060 Uiso 1 1 calc R . .
C18 C 0.8874(3) 0.4712(3) 0.7140(2) 0.0513(10) Uani 1 1 d . . .
H18 H 0.8674 0.5199 0.7428 0.062 Uiso 1 1 calc R . .
C19 C 0.8521(2) 0.3867(3) 0.7219(2) 0.0418(8) Uani 1 1 d . . .
H19 H 0.8072 0.3772 0.7555 0.050 Uiso 1 1 calc R . .
C20 C 0.8846(2) 0.3165(2) 0.6789(2) 0.0387(7) Uani 1 1 d . A .
H20 H 0.8611 0.2592 0.6850 0.046 Uiso 1 1 calc R . .
N2 N 0.9502(4) 0.2513(5) 0.4503(4) 0.0265(14) Uani 0.586(10) 1 d PU A 1
H2A H 0.9232 0.3057 0.4497 0.032 Uiso 0.586(10) 1 calc PR A 1
C7 C 0.8933(3) 0.1800(4) 0.4208(3) 0.0345(17) Uani 0.586(10) 1 d PU A 1
H7A H 0.8895 0.1848 0.3649 0.041 Uiso 0.586(10) 1 calc PR A 1
H7B H 0.8373 0.1892 0.4419 0.041 Uiso 0.586(10) 1 calc PR A 1
C8 C 0.9240(5) 0.0861(5) 0.4422(4) 0.0344(16) Uani 0.586(10) 1 d P A 1
H8A H 0.9850 0.0848 0.4406 0.041 Uiso 0.586(10) 1 calc PR A 1
H8B H 0.9032 0.0425 0.4048 0.041 Uiso 0.586(10) 1 calc PR A 1
N2' N 0.9687(7) 0.2209(7) 0.4366(6) 0.030(2) Uani 0.414(10) 1 d PU A 2
H2' H 0.9228 0.2556 0.4257 0.037 Uiso 0.414(10) 1 calc PR A 2
C7' C 0.9490(6) 0.1262(7) 0.4154(5) 0.034(2) Uani 0.414(10) 1 d PU A 2
H7C H 0.9950 0.0871 0.4309 0.041 Uiso 0.414(10) 1 calc PR A 2
H7D H 0.9427 0.1216 0.3597 0.041 Uiso 0.414(10) 1 calc PR A 2
C8' C 0.8680(7) 0.0951(6) 0.4546(5) 0.041(3) Uani 0.414(10) 1 d P A 2
H8C H 0.8300 0.1459 0.4618 0.049 Uiso 0.414(10) 1 calc PR A 2
H8D H 0.8399 0.0496 0.4234 0.049 Uiso 0.414(10) 1 calc PR A 2
C9 C 0.8921(3) 0.0576(2) 0.5283(2) 0.0518(10) Uani 1 1 d . . .
C10 C 0.8408(3) -0.0154(3) 0.5452(3) 0.0643(13) Uani 1 1 d . A .
H10 H 0.8118 -0.0448 0.5058 0.077 Uiso 1 1 calc R . .
C11 C 0.8326(3) -0.0443(3) 0.6198(4) 0.0705(15) Uani 1 1 d . . .
H11 H 0.7986 -0.0936 0.6317 0.085 Uiso 1 1 calc R A .
C12 C 0.8750(4) 0.0002(3) 0.6764(3) 0.0727(16) Uani 1 1 d . A .
H12 H 0.8700 -0.0179 0.7277 0.087 Uiso 1 1 calc R . .
C13 C 0.9254(3) 0.0723(2) 0.6567(2) 0.0475(9) Uani 1 1 d . . .
H13 H 0.9551 0.1016 0.6958 0.057 Uiso 1 1 calc R A .
N1 N 1.10644(16) 0.26488(18) 0.52993(15) 0.0321(6) Uani 1 1 d . . .
H1 H 1.1451 0.2230 0.5453 0.038 Uiso 1 1 calc R A .
N4 N 0.94845(17) 0.32620(18) 0.62855(16) 0.0343(6) Uani 1 1 d . . .
N3 N 0.93383(17) 0.10214(17) 0.58439(16) 0.0329(6) Uani 1 1 d . A .
F1 F 0.8484(4) 0.3602(5) 0.3250(4) 0.107(3) Uani 0.647(15) 1 d PDU B 3
F2 F 0.8078(6) 0.3810(5) 0.4441(3) 0.122(4) Uani 0.647(15) 1 d PDU B 3
F3 F 0.7191(6) 0.3332(6) 0.3600(6) 0.211(6) Uani 0.647(15) 1 d PDU B 3
F4 F 0.7624(5) 0.4707(5) 0.3509(4) 0.138(4) Uani 0.647(15) 1 d PDU B 3
F3' F 0.7049(4) 0.3558(6) 0.3722(4) 0.052(3) Uani 0.353(15) 1 d PDU B 4
F2' F 0.8261(4) 0.3897(5) 0.4422(4) 0.037(2) Uani 0.353(15) 1 d PDU B 4
F4' F 0.7824(6) 0.4802(4) 0.3466(6) 0.069(3) Uani 0.353(15) 1 d PDU B 4
F1' F 0.8358(5) 0.3397(6) 0.3158(4) 0.091(5) Uani 0.353(15) 1 d PDU B 4
Cu1 Cu 0.98681(3) 0.22068(3) 0.56262(3) 0.0354(2) Uani 1 1 d . A .
B1 B 0.78653(18) 0.3877(2) 0.36964(16) 0.0575(14) Uani 1 1 d D . .

loop_
_atom_site_aniso_label
_atom_site_aniso_U_11
_atom_site_aniso_U_22
_atom_site_aniso_U_33
_atom_site_aniso_U_23
_atom_site_aniso_U_13
_atom_site_aniso_U_12
C1 0.0393(18) 0.0254(15) 0.0381(17) 0.0008(12) -0.0028(13) 0.0002(13)
C6 0.049(2) 0.0321(16) 0.0378(18) 0.0067(14) -0.0097(16) -0.0122(15)
C5 0.071(3) 0.0360(18) 0.0369(18) 0.0044(15) -0.0124(18) -0.0093(17)
C4 0.079(3) 0.0351(18) 0.0339(18) 0.0011(14) 0.0017(18) 0.0142(18)
C3 0.057(2) 0.045(2) 0.051(2) 0.0111(17) 0.0183(19) 0.0205(18)
C2 0.0381(18) 0.0408(18) 0.047(2) 0.0024(15) 0.0005(16) 0.0074(15)
C14 0.0343(17) 0.0397(18) 0.0394(17) -0.0011(14) -0.0051(13) -0.0108(14)
C15 0.049(2) 0.0282(15) 0.0379(18) 0.0016(13) -0.0054(14) -0.0086(15)
C16 0.0436(18) 0.0294(16) 0.0315(16) 0.0012(13) -0.0077(13) 0.0001(13)
C17 0.081(3) 0.0286(17) 0.0403(19) -0.0006(14) 0.0002(19) 0.0004(18)
C18 0.078(3) 0.0396(19) 0.0364(18) -0.0028(15) 0.0033(18) 0.0157(19)
C19 0.0400(18) 0.051(2) 0.0345(17) 0.0022(15) -0.0044(14) 0.0111(15)
C20 0.0331(17) 0.0409(18) 0.0421(18) -0.0006(15) -0.0031(14) -0.0012(14)
N2 0.020(3) 0.026(4) 0.034(3) 0.000(3) -0.001(2) 0.004(3)
C7 0.030(3) 0.044(3) 0.030(3) -0.001(2) -0.003(2) -0.006(3)
C8 0.031(4) 0.037(4) 0.036(3) -0.015(3) 0.001(3) -0.007(3)
N2' 0.024(5) 0.027(6) 0.041(5) 0.001(4) -0.005(3) 0.008(4)
C7' 0.035(5) 0.035(5) 0.033(4) -0.007(4) -0.004(4) -0.014(4)
C8' 0.036(6) 0.044(5) 0.042(5) -0.003(4) -0.009(4) -0.011(4)
C9 0.072(3) 0.0272(17) 0.056(2) -0.0016(16) -0.025(2) -0.0062(17)
C10 0.051(2) 0.0324(19) 0.110(4) -0.008(2) -0.027(2) -0.0064(17)
C11 0.055(3) 0.0310(19) 0.126(5) -0.007(2) 0.043(3) -0.0086(18)
C12 0.126(4) 0.0317(19) 0.061(3) -0.0012(19) 0.048(3) -0.005(2)
C13 0.075(3) 0.0291(17) 0.0382(19) -0.0042(14) 0.0045(17) -0.0014(17)
N1 0.0283(13) 0.0330(13) 0.0348(14) 0.0017(11) -0.0067(11) -0.0002(11)
N4 0.0337(14) 0.0298(13) 0.0393(14) -0.0039(11) -0.0039(11) -0.0010(11)
N3 0.0375(14) 0.0259(13) 0.0354(14) -0.0025(11) 0.0004(11) -0.0032(11)
F1 0.126(5) 0.075(4) 0.119(6) 0.037(3) 0.090(5) 0.039(3)
F2 0.109(5) 0.216(9) 0.041(3) -0.028(4) -0.015(3) 0.098(6)
F3 0.188(9) 0.336(14) 0.108(7) 0.043(8) -0.018(6) -0.192(10)
F4 0.130(6) 0.216(9) 0.068(4) 0.015(5) -0.007(4) 0.121(6)
F3' 0.033(4) 0.092(6) 0.033(4) -0.016(4) 0.010(3) -0.032(4)
F2' 0.029(3) 0.036(4) 0.045(5) -0.003(3) -0.011(3) -0.011(3)
F4' 0.115(7) 0.035(4) 0.058(5) -0.013(3) 0.015(5) -0.050(5)
F1' 0.103(8) 0.147(11) 0.021(4) -0.040(6) -0.022(5) 0.063(7)
Cu1 0.0388(3) 0.0279(3) 0.0396(3) -0.00527(19) 0.0017(2) -0.00798(19)
B1 0.036(2) 0.103(4) 0.033(2) -0.012(2) 0.0070(17) -0.019(3)

loop_
_atom_type_symbol
_atom_type_description
_atom_type_scat_dispersion_real
_atom_type_scat_dispersion_imag
_atom_type_scat_source
C C 0.0181 0.0091 'International Tables Vol C Tables 4.2.6.8 and 6.1.1.4'
H H 0.0000 0.0000 'International Tables Vol C Tables 4.2.6.8 and 6.1.1.4'
N N 0.0311 0.0180 'International Tables Vol C Tables 4.2.6.8 and 6.1.1.4'
F F 0.0727 0.0534 'International Tables Vol C Tables 4.2.6.8 and 6.1.1.4'
Cu Cu -1.9646 0.5888 'International Tables Vol C Tables 4.2.6.8 and 6.1.1.4'
B B 0.0090 0.0039 'International Tables Vol C Tables 4.2.6.8 and 6.1.1.4'

loop_
_geom_angle_atom_site_label_1
_geom_angle_atom_site_label_2
_geom_angle_atom_site_label_3
_geom_angle
C2 C1 C6 119.1(3)
C2 C1 N1 121.5(3)
C6 C1 N1 119.3(3)
N2' C6 C5 118.2(6)
N2' C6 C1 120.5(5)
C5 C6 C1 119.5(4)
N2' C6 N2 21.4(4)
C5 C6 N2 122.2(4)
C1 C6 N2 117.7(4)
C4 C5 C6 120.9(4)
C4 C5 H5 119.5
C6 C5 H5 119.5
C3 C4 C5 119.8(4)
C3 C4 H4 120.1
C5 C4 H4 120.1
C4 C3 C2 119.5(4)
C4 C3 H3 120.3
C2 C3 H3 120.3
C3 C2 C1 121.1(4)
C3 C2 H2 119.4
C1 C2 H2 119.4
N1 C14 C15 112.5(3)
N1 C14 H14A 109.1
C15 C14 H14A 109.1
N1 C14 H14B 109.1
C15 C14 H14B 109.1
H14A C14 H14B 107.8
C16 C15 C14 115.9(3)
C16 C15 H15A 108.3
C14 C15 H15A 108.3
C16 C15 H15B 108.3
C14 C15 H15B 108.3
H15A C15 H15B 107.4
N4 C16 C17 120.8(3)
N4 C16 C15 117.8(3)
C17 C16 C15 121.4(3)
C18 C17 C16 120.3(3)
C18 C17 H17 119.9
C16 C17 H17 119.9
C19 C18 C17 118.7(3)
C19 C18 H18 120.6
C17 C18 H18 120.6
C18 C19 C20 118.5(3)
C18 C19 H19 120.7
C20 C19 H19 120.7
N4 C20 C19 123.5(3)
N4 C20 H20 118.2
C19 C20 H20 118.2
C7 N2 C6 113.3(5)
C7 N2 Cu1 109.8(4)
C6 N2 Cu1 104.7(4)
C7 N2 H2A 109.6
C6 N2 H2A 109.6
Cu1 N2 H2A 109.6
N2 C7 C8 111.7(5)
N2 C7 H7A 109.3
C8 C7 H7A 109.3
N2 C7 H7B 109.3
C8 C7 H7B 109.3
H7A C7 H7B 107.9
C7 C8 C9 111.1(5)
C7 C8 H8A 109.4
C9 C8 H8A 109.4
C7 C8 H8B 109.4
C9 C8 H8B 109.4
H8A C8 H8B 108.0
C6 N2' C7' 117.7(9)
C6 N2' Cu1 108.8(6)
C7' N2' Cu1 105.8(7)
C6 N2' H2' 108.1
C7' N2' H2' 108.1
Cu1 N2' H2' 108.1
N2' C7' C8' 110.7(8)
N2' C7' H7C 109.5
C8' C7' H7C 109.5
N2' C7' H7D 109.5
C8' C7' H7D 109.5
H7C C7' H7D 108.1
C9 C8' C7' 106.6(8)
C9 C8' H8C 110.4
C7' C8' H8C 110.4
C9 C8' H8D 110.4
C7' C8' H8D 110.4
H8C C8' H8D 108.6
N3 C9 C10 121.2(4)
N3 C9 C8' 125.5(4)
C10 C9 C8' 109.3(5)
N3 C9 C8 112.3(4)
C10 C9 C8 125.4(4)
C8' C9 C8 34.4(5)
C11 C10 C9 120.0(4)
C11 C10 H10 120.0
C9 C10 H10 120.0
C12 C11 C10 118.9(4)
C12 C11 H11 120.6
C10 C11 H11 120.6
C11 C12 C13 119.0(4)
C11 C12 H12 120.5
C13 C12 H12 120.5
N3 C13 C12 123.1(4)
N3 C13 H13 118.4
C12 C13 H13 118.4
C1 N1 C14 112.9(3)
C1 N1 Cu1 108.2(2)
C14 N1 Cu1 109.1(2)
C1 N1 H1 108.9
C14 N1 H1 108.9
Cu1 N1 H1 108.9
C16 N4 C20 118.1(3)
C16 N4 Cu1 121.1(2)
C20 N4 Cu1 120.7(2)
C13 N3 C9 117.7(3)
C13 N3 Cu1 120.9(2)
C9 N3 Cu1 120.3(2)
N3 Cu1 N4 116.46(11)
N3 Cu1 N2 104.6(2)
N4 Cu1 N2 105.9(2)
N3 Cu1 N1 135.69(11)
N4 Cu1 N1 100.72(11)
N2 Cu1 N1 86.2(2)
N3 Cu1 N2' 97.7(3)
N4 Cu1 N2' 121.2(3)
N2 Cu1 N2' 15.45(19)
N1 Cu1 N2' 81.4(3)
F1 B1 F4 111.0(3)
F1 B1 F2 110.8(3)
F4 B1 F2 112.3(4)
F1 B1 F3 109.6(3)
F4 B1 F3 107.0(3)
F2 B1 F3 106.0(4)
F1 B1 F3' 128.0(6)
F4 B1 F3' 92.9(6)
F2 B1 F3' 100.5(6)
F3 B1 F3' 19.2(5)
F1 B1 F2' 101.3(6)
F4 B1 F2' 109.3(5)
F2 B1 F2' 13.1(5)
F3 B1 F2' 118.6(5)
F3' B1 F2' 113.5(4)
F1 B1 F1' 16.2(5)
F4 B1 F1' 117.7(5)
F2 B1 F1' 117.3(5)
F3 B1 F1' 93.4(6)
F3' B1 F1' 111.8(3)
F2' B1 F1' 110.6(3)
F1 B1 F4' 99.6(5)
F4 B1 F4' 14.3(5)
F2 B1 F4' 110.7(6)
F3 B1 F4' 120.1(5)
F3' B1 F4' 107.1(5)
F2' B1 F4' 104.5(5)
F1' B1 F4' 108.9(4)

loop_
_geom_bond_atom_site_label_1
_geom_bond_atom_site_label_2
_geom_bond_distance
C1 C2 1.388(5)
C1 C6 1.397(5)
C1 N1 1.452(4)
C6 N2' 1.307(12)
C6 C5 1.388(5)
C6 N2 1.560(8)
C5 C4 1.385(6)
C5 H5 0.9300
C4 C3 1.384(6)
C4 H4 0.9300
C3 C2 1.388(5)
C3 H3 0.9300
C2 H2 0.9300
C14 N1 1.487(4)
C14 C15 1.523(5)
C14 H14A 0.9700
C14 H14B 0.9700
C15 C16 1.504(5)
C15 H15A 0.9700
C15 H15B 0.9700
C16 N4 1.344(4)
C16 C17 1.393(5)
C17 C18 1.375(6)
C17 H17 0.9300
C18 C19 1.373(6)
C18 H18 0.9300
C19 C20 1.375(5)
C19 H19 0.9300
C20 N4 1.344(4)
C20 H20 0.9300
N2 C7 1.479(9)
N2 Cu1 2.075(7)
N2 H2A 0.9100
C7 C8 1.515(10)
C7 H7A 0.9700
C7 H7B 0.9700
C8 C9 1.626(9)
C8 H8A 0.9700
C8 H8B 0.9700
N2' C7' 1.479(14)
N2' Cu1 2.197(11)
N2' H2' 0.9100
C7' C8' 1.524(15)
C7' H7C 0.9700
C7' H7D 0.9700
C8' C9 1.439(9)
C8' H8C 0.9700
C8' H8D 0.9700
C9 N3 1.346(5)
C9 C10 1.381(6)
C10 C11 1.364(8)
C10 H10 0.9300
C11 C12 1.355(8)
C11 H11 0.9300
C12 C13 1.375(6)
C12 H12 0.9300
C13 N3 1.332(5)
C13 H13 0.9300
N1 Cu1 2.087(3)
N1 H1 0.9100
N4 Cu1 2.023(3)
N3 Cu1 1.977(3)
F1 B1 1.314(5)
F2 B1 1.334(6)
F3 B1 1.350(6)
F4 B1 1.323(6)
F3' B1 1.379(6)
F2' B1 1.403(7)
F4' B1 1.423(6)
F1' B1 1.407(7)
